data_4501290
loop_
_publ_author_name
'Mouchaham, Georges'
'Roques, Nans'
'Brand\`es, St\'ephane'
'Duhayon, Carine'
'Sutter, Jean-Pascal'

_publ_section_title
;
 Self-Assembly of Zr(C2O4)44--Metallotectons and Bisimidazolium Cations:
 Influence of the Dication on H-Bonded Framework Dimensionality and
 Material Potential Porosity
;
_journal_issue 12
_journal_name_full 'Crystal Growth &amp; Design'
_journal_page_first 5424
_journal_paper_doi 10.1021/cg201008v
_journal_volume 11
_journal_year 2011
_chemical_formula_moiety '2(C14 H16 N4), C8 O16 Zr, 0.5(H2 O)'
_chemical_formula_sum 'C36 H33 N8 O16.5 Zr'
_chemical_formula_weight 932.92
_space_group_IT_number 73
_symmetry_cell_setting orthorhombic
_symmetry_space_group_name_Hall '-I 2b 2c'
_symmetry_space_group_name_H-M 'I b c a'
_atom_sites_solution_hydrogens geom
_atom_sites_solution_primary direct
_cell_angle_alpha 90
_cell_angle_beta 90
_cell_angle_gamma 90
_cell_formula_units_Z 8
_cell_length_a 15.8577(4)
_cell_length_b 21.8722(7)
_cell_length_c 22.3681(7)
_cell_measurement_reflns_used 9919
_cell_measurement_temperature 100
_cell_measurement_theta_max 35
_cell_measurement_theta_min 2
_cell_volume 7758.2(4)
_computing_cell_refinement 'Apex2 (Bruker AXS, 2006)'
_computing_data_collection 'Apex2 (Bruker AXS, 2006)'
_computing_data_reduction 'Apex2 (Bruker AXS, 2006)'
_computing_molecular_graphics 'CAMERON (Watkin et al., 1996)'
_computing_publication_material 'CRYSTALS (Betteridge et al., 2003)'
_computing_structure_refinement 'CRYSTALS (Betteridge et al., 2003)'
_computing_structure_solution 'SIR92 (Altomare et al., 1994)'
_diffrn_ambient_temperature 100
_diffrn_measured_fraction_theta_full 0.999
_diffrn_measured_fraction_theta_max 0.949
_diffrn_measurement_device Area
_diffrn_measurement_device_type 'Bruker Kappa Apex2'
_diffrn_measurement_method '\f & \w scans'
_diffrn_radiation_monochromator graphite
_diffrn_radiation_type 'Mo K\a'
_diffrn_radiation_wavelength 0.71073
_diffrn_reflns_av_R_equivalents 0.051
_diffrn_reflns_limit_h_max 13
_diffrn_reflns_limit_h_min -25
_diffrn_reflns_limit_k_max 34
_diffrn_reflns_limit_k_min -27
_diffrn_reflns_limit_l_max 36
_diffrn_reflns_limit_l_min -30
_diffrn_reflns_number 41802
_diffrn_reflns_theta_full 33.593
_diffrn_reflns_theta_max 35.361
_diffrn_reflns_theta_min 2.415
_diffrn_standards_number 0
_exptl_absorpt_coefficient_mu 0.371
_exptl_absorpt_correction_T_max 0.96
_exptl_absorpt_correction_T_min 0.90
_exptl_absorpt_correction_type multi-scan
_exptl_absorpt_process_details 'Blessing, acta cryst. (1995), a51, 33-38'
_exptl_crystal_colour colorless
_exptl_crystal_density_diffrn 1.597
_exptl_crystal_density_method 'not measured'
_exptl_crystal_description stick
_exptl_crystal_F_000 3808
_exptl_crystal_size_max 0.250
_exptl_crystal_size_mid 0.150
_exptl_crystal_size_min 0.100
_refine_diff_density_max 1.13
_refine_diff_density_min -0.39
_refine_ls_extinction_method None
_refine_ls_goodness_of_fit_ref 1.0717
_refine_ls_hydrogen_treatment constr
_refine_ls_matrix_type full
_refine_ls_number_parameters 281
_refine_ls_number_reflns 5719
_refine_ls_number_restraints 0
_refine_ls_R_factor_all 0.0557
_refine_ls_R_factor_gt 0.0422
_refine_ls_shift/su_max 0.0028481
_refine_ls_shift/su_mean 2.4652860
_refine_ls_structure_factor_coef F
_refine_ls_weighting_details
;
 Method, part 1, Chebychev polynomial, (Watkin, 1994, Prince, 1982) 
 [weight] = 1.0/[A~0~*T~0~(x)+A~1~*T~1~(x) ... +A~n-1~]*T~n-1~(x)] 
 where A~i~ are the Chebychev coefficients listed below and x= Fcalc/Fmax 
 Method = Robust Weighting (Prince, 1982) 
 W = [weight] * [1-(deltaF/6*sigmaF)^2^]^2^ 
 A~i~ are: 
 0.191 0.179 0.747E-01 
;
_refine_ls_weighting_scheme calc
_refine_ls_wR_factor_all 0.0724
_refine_ls_wR_factor_gt 0.0407
_refine_ls_wR_factor_ref 0.0366
_reflns_limit_h_max 25
_reflns_limit_h_min 0
_reflns_limit_k_max 34
_reflns_limit_k_min 0
_reflns_limit_l_max 36
_reflns_limit_l_min 0
_reflns_number_gt 6916
_reflns_number_total 8333
_reflns_threshold_expression I>2.0\s(I)
_oxford_refine_ls_r_factor_ref 0.0356
_oxford_reflns_number_all 8317
_oxford_reflns_threshold_expression_ref I>3.0\s(I)
_cod_data_source_file cg201008v_si_006.cif
_cod_data_source_block 1
_cod_depositor_comments
;
The following automatic conversions were performed:

'_symmetry_cell_setting' value 'Orthorhombic' changed to
'orthorhombic' according to
/home/saulius/struct/CIF-dictionaries/cif_core.dic dictionary named
'cif_core.dic' version 2.4.1 from 2010-06-29.

Automatic conversion script
Id: cif_fix_values 1715 2011-07-08 13:25:40Z adriana 

The following automatic conversions were performed:

data name '_diffrn_measurement_device-type' was replaced with
'_diffrn_measurement_device_type' as specified in the replacement
file 'data/replacement-values/replacement_tags.lst'.

Automatic conversion script
Id: cif_correct_tags 9268 2022-04-12 08:56:07Z antanas 
;
_cod_original_sg_symbol_H-M 'I b c a '
_cod_database_code 4501290

loop_
_symmetry_equiv_pos_as_xyz
x,y,z
-x,-y,-z
x+1/2,y+1/2,z+1/2
-x+1/2,-y+1/2,-z+1/2
-x+1/2,y+1/2,z
x+1/2,-y+1/2,-z
-x+1,y+1,z+1/2
x+1,-y+1,-z+1/2
x,-y+1/2,z+1/2
-x,y+1/2,-z+1/2
x+1/2,-y+1,z+1
-x+1/2,y+1,-z+1
-x+1/2,-y,z+1/2
x+1/2,y,-z+1/2
-x+1,-y+1/2,z+1
x+1,y+1/2,-z+1

loop_
_atom_site_label
_atom_site_type_symbol
_atom_site_fract_x
_atom_site_fract_y
_atom_site_fract_z
_atom_site_U_iso_or_equiv
_atom_site_occupancy
_atom_site_adp_type
_atom_site_refinement_flags_posn
_atom_site_refinement_flags_adp
Zr1 Zr 0.563499(11) 0.5000 0.2500 0.0160 1.0000 Uani S T
C1 C 0.69259(8) 0.51172(5) 0.35271(5) 0.0160 1.0000 Uani . .
C2 C 0.70876(9) 0.44732(6) 0.32617(6) 0.0199 1.0000 Uani . .
C3 C 0.46593(9) 0.38297(7) 0.26614(7) 0.0238 1.0000 Uani . .
C4 C 0.45901(9) 0.41513(7) 0.32783(7) 0.0222 1.0000 Uani . .
C5 C 0.76561(16) 0.81690(9) 0.47096(9) 0.0464 1.0000 Uani . .
C6 C 0.78214(11) 0.76230(8) 0.44200(7) 0.0322 1.0000 Uani . .
C7 C 0.76597(10) 0.70721(7) 0.47119(7) 0.0276 1.0000 Uani . .
C8 C 0.81693(12) 0.76168(10) 0.37924(8) 0.0384 1.0000 Uani . .
C9 C 0.68738(10) 0.76257(6) 0.31348(6) 0.0203 1.0000 Uani . .
C10 C 0.64607(9) 0.71961(6) 0.28083(6) 0.0202 1.0000 Uani . .
C11 C 0.75659(10) 0.67548(6) 0.32178(6) 0.0230 1.0000 Uani . .
C12 C 0.51381(9) 0.71981(6) 0.51316(7) 0.0227 1.0000 Uani . .
C13 C 0.52759(9) 0.68948(7) 0.45940(7) 0.0252 1.0000 Uani . .
C14 C 0.51327(14) 0.71987(9) 0.40607(8) 0.0393 1.0000 Uani . .
C15 C 0.55523(10) 0.62350(8) 0.45969(10) 0.0365 1.0000 Uani . .
C16 C 0.44648(9) 0.56181(7) 0.51662(7) 0.0257 1.0000 Uani . .
C17 C 0.37741(9) 0.52886(7) 0.50114(6) 0.0239 1.0000 Uani . .
C18 C 0.43497(10) 0.56365(6) 0.41832(6) 0.0224 1.0000 Uani . .
N1 N 0.75624(8) 0.73394(5) 0.33810(5) 0.0212 1.0000 Uani . .
N2 N 0.69065(8) 0.66598(5) 0.28711(5) 0.0213 1.0000 Uani . .
N3 N 0.48145(8) 0.58281(6) 0.46424(6) 0.0234 1.0000 Uani . .
N4 N 0.37175(8) 0.53070(5) 0.43993(5) 0.0212 1.0000 Uani . .
O1 O 0.63022(6) 0.53943(4) 0.32976(4) 0.0182 1.0000 Uani . .
O2 O 0.65819(7) 0.43477(4) 0.28240(5) 0.0211 1.0000 Uani . .
O3 O 0.73863(7) 0.53137(4) 0.39296(5) 0.0218 1.0000 Uani . .
O4 O 0.76345(9) 0.41401(5) 0.34571(6) 0.0346 1.0000 Uani . .
O5 O 0.49869(7) 0.41696(5) 0.22511(5) 0.0240 1.0000 Uani . .
O6 O 0.49163(7) 0.46891(5) 0.32725(5) 0.0255 1.0000 Uani . .
O7 O 0.44254(8) 0.33012(5) 0.25959(6) 0.0351 1.0000 Uani . .
O8 O 0.42632(7) 0.39002(5) 0.37083(5) 0.0284 1.0000 Uani . .
O9 O 0.0000 0.2500 0.15766(19) 0.0476 0.5000 Uani S T
H51 H 0.7754 0.8546 0.4508 0.0566 1.0000 Uiso R .
H71 H 0.7759 0.6694 0.4513 0.0338 1.0000 Uiso R .
H82 H 0.8251 0.8036 0.3661 0.0478 1.0000 Uiso R .
H81 H 0.8700 0.7382 0.3780 0.0493 1.0000 Uiso R .
H91 H 0.6738 0.8042 0.3188 0.0260 1.0000 Uiso R .
H101 H 0.5972 0.7228 0.2588 0.0262 1.0000 Uiso R .
H111 H 0.7959 0.6465 0.3343 0.0293 1.0000 Uiso R .
H121 H 0.5237 0.6996 0.5493 0.0282 1.0000 Uiso R .
H141 H 0.5218 0.6986 0.3697 0.0481 1.0000 Uiso R .
H151 H 0.5897 0.6157 0.4938 0.0463 1.0000 Uiso R .
H152 H 0.5837 0.6142 0.4226 0.0447 1.0000 Uiso R .
H161 H 0.4682 0.5700 0.5546 0.0328 1.0000 Uiso R .
H171 H 0.3397 0.5078 0.5262 0.0306 1.0000 Uiso R .
H181 H 0.4444 0.5718 0.3780 0.0279 1.0000 Uiso R .
H41 H 0.3302 0.5144 0.4189 0.0285 1.0000 Uiso R .
H21 H 0.6763 0.6306 0.2707 0.0291 1.0000 Uiso R .

loop_
_atom_site_aniso_label
_atom_site_aniso_U_11
_atom_site_aniso_U_22
_atom_site_aniso_U_33
_atom_site_aniso_U_23
_atom_site_aniso_U_13
_atom_site_aniso_U_12
Zr1 0.01592(6) 0.01411(6) 0.01804(7) -0.00657(7) 0.0000 0.0000
C1 0.0209(5) 0.0127(5) 0.0145(4) -0.0002(3) 0.0024(4) -0.0018(4)
C2 0.0262(6) 0.0137(5) 0.0197(5) -0.0029(4) -0.0020(5) 0.0007(4)
C3 0.0179(5) 0.0228(6) 0.0306(7) -0.0093(5) 0.0002(5) -0.0039(5)
C4 0.0174(5) 0.0216(6) 0.0275(6) -0.0061(5) -0.0005(5) -0.0029(4)
C5 0.0751(15) 0.0290(8) 0.0351(9) 0.0047(7) -0.0261(10) -0.0094(9)
C6 0.0346(8) 0.0355(8) 0.0266(7) 0.0024(6) -0.0158(6) -0.0129(7)
C7 0.0289(7) 0.0293(7) 0.0245(7) -0.0001(5) -0.0080(6) -0.0026(6)
C8 0.0359(8) 0.0493(10) 0.0300(7) 0.0090(7) -0.0138(7) -0.0223(8)
C9 0.0269(6) 0.0145(5) 0.0195(5) -0.0006(4) -0.0022(5) 0.0018(5)
C10 0.0227(6) 0.0182(5) 0.0198(6) -0.0001(4) -0.0023(5) 0.0005(4)
C11 0.0258(6) 0.0200(6) 0.0232(6) 0.0045(5) 0.0012(5) 0.0046(5)
C12 0.0228(6) 0.0202(6) 0.0252(6) 0.0000(5) -0.0032(5) 0.0013(5)
C13 0.0180(6) 0.0239(6) 0.0337(7) -0.0076(5) 0.0047(5) -0.0055(5)
C14 0.0536(11) 0.0386(9) 0.0257(7) -0.0085(6) 0.0092(7) -0.0239(8)
C15 0.0186(6) 0.0266(7) 0.0643(12) -0.0171(7) 0.0080(7) -0.0040(5)
C16 0.0251(7) 0.0312(7) 0.0210(6) -0.0071(5) -0.0029(5) 0.0045(5)
C17 0.0250(6) 0.0276(7) 0.0193(6) 0.0003(5) 0.0016(5) 0.0024(5)
C18 0.0295(6) 0.0169(5) 0.0210(5) -0.0026(4) 0.0025(5) -0.0022(5)
N1 0.0226(5) 0.0205(5) 0.0206(5) 0.0023(4) -0.0041(4) -0.0041(4)
N2 0.0293(6) 0.0131(4) 0.0214(5) -0.0008(4) 0.0013(5) -0.0012(4)
N3 0.0209(5) 0.0202(5) 0.0291(6) -0.0082(4) 0.0019(4) -0.0007(4)
N4 0.0245(5) 0.0193(5) 0.0197(5) -0.0011(4) -0.0024(4) -0.0025(4)
O1 0.0203(4) 0.0149(4) 0.0193(4) -0.0046(3) -0.0022(3) 0.0001(3)
O2 0.0264(5) 0.0152(4) 0.0217(4) -0.0054(3) -0.0044(4) 0.0027(3)
O3 0.0269(5) 0.0175(4) 0.0211(4) -0.0035(3) -0.0055(4) 0.0010(4)
O4 0.0470(7) 0.0210(5) 0.0359(6) -0.0078(4) -0.0183(5) 0.0123(5)
O5 0.0227(4) 0.0231(5) 0.0262(5) -0.0098(4) 0.0006(4) -0.0069(4)
O6 0.0294(5) 0.0203(4) 0.0268(5) -0.0093(4) 0.0077(4) -0.0094(4)
O7 0.0348(6) 0.0248(5) 0.0458(8) -0.0137(5) 0.0067(5) -0.0125(5)
O8 0.0288(5) 0.0276(5) 0.0287(5) -0.0012(4) 0.0003(4) -0.0091(4)
O9 0.047(2) 0.060(3) 0.036(2) 0.0000 0.0000 -0.002(2)

loop_
_atom_type_symbol
_atom_type_scat_dispersion_real
_atom_type_scat_dispersion_imag
_atom_type_scat_Cromer_Mann_a1
_atom_type_scat_Cromer_Mann_b1
_atom_type_scat_Cromer_Mann_a2
_atom_type_scat_Cromer_Mann_b2
_atom_type_scat_Cromer_Mann_a3
_atom_type_scat_Cromer_Mann_b3
_atom_type_scat_Cromer_Mann_a4
_atom_type_scat_Cromer_Mann_b4
_atom_type_scat_Cromer_Mann_c
_atom_type_scat_source
C 0.0033 0.0016 2.3100 20.8439 1.0200 10.2075 1.5886 0.5687 0.8650 51.6512 0.2156 'International Tables Vol C 4.2.6.8 and 6.1.1.4'
H 0.0000 0.0000 0.4930 10.5109 0.3229 26.1257 0.1402 3.1424 0.0408 57.7998 0.0030 'International Tables Vol C 4.2.6.8 and 6.1.1.4'
N 0.0061 0.0033 12.2126 0.0057 3.1322 9.8933 2.0125 28.9975 1.1663 0.5826 -11.5290 'International Tables Vol C 4.2.6.8 and 6.1.1.4'
O 0.0106 0.0060 3.0485 13.2771 2.2868 5.7011 1.5463 0.3239 0.8670 32.9089 0.2508 'International Tables Vol C 4.2.6.8 and 6.1.1.4'
Zr -2.9673 0.5597 17.8765 1.2762 10.9480 11.9160 5.4173 0.1176 3.6572 87.6627 2.0693 'International Tables Vol C 4.2.6.8 and 6.1.1.4'

loop_
_geom_angle_atom_site_label_1
_geom_angle_site_symmetry_1
_geom_angle_atom_site_label_2
_geom_angle_atom_site_label_3
_geom_angle_site_symmetry_3
_geom_angle
_geom_angle_publ_flag
O1 8_455 Zr1 O2 8_455 70.43(3) yes
O1 8_455 Zr1 O6 8_455 74.71(4) yes
O2 8_455 Zr1 O6 8_455 83.86(4) yes
O1 8_455 Zr1 O5 8_455 138.73(4) yes
O2 8_455 Zr1 O5 8_455 82.18(4) yes
O6 8_455 Zr1 O5 8_455 72.13(4) yes
O1 8_455 Zr1 O1 . 123.81(5) yes
O2 8_455 Zr1 O1 . 71.97(4) yes
O6 8_455 Zr1 O1 . 139.15(4) yes
O5 8_455 Zr1 O1 . 72.34(4) yes
O1 8_455 Zr1 O2 . 71.97(4) yes
O2 8_455 Zr1 O2 . 93.64(6) yes
O6 8_455 Zr1 O2 . 145.36(4) yes
O5 8_455 Zr1 O2 . 141.92(4) yes
O1 . Zr1 O2 . 70.43(3) yes
O1 8_455 Zr1 O5 . 72.34(4) yes
O2 8_455 Zr1 O5 . 141.92(4) yes
O6 8_455 Zr1 O5 . 79.00(4) yes
O5 8_455 Zr1 O5 . 123.18(6) yes
O1 . Zr1 O5 . 138.73(4) yes
O1 8_455 Zr1 O6 . 139.15(4) yes
O2 8_455 Zr1 O6 . 145.36(4) yes
O6 8_455 Zr1 O6 . 116.92(6) yes
O5 8_455 Zr1 O6 . 79.00(4) yes
O1 . Zr1 O6 . 74.71(4) yes
O2 . Zr1 O5 . 82.18(4) yes
O2 . Zr1 O6 . 83.86(4) yes
O5 . Zr1 O6 . 72.13(4) yes
C2 . C1 O1 . 114.09(11) yes
C2 . C1 O3 . 119.81(11) yes
O1 . C1 O3 . 126.10(11) yes
C1 . C2 O2 . 112.32(11) yes
C1 . C2 O4 . 121.72(12) yes
O2 . C2 O4 . 125.96(12) yes
C4 . C3 O5 . 113.54(12) yes
C4 . C3 O7 . 120.89(14) yes
O5 . C3 O7 . 125.56(14) yes
C3 . C4 O6 . 112.17(13) yes
C3 . C4 O8 . 121.69(13) yes
O6 . C4 O8 . 126.13(14) yes
C5 12_645 C5 C6 . 120.33(11) yes
C5 12_645 C5 H51 . 120.0 no
C6 . C5 H51 . 119.7 no
C5 . C6 C7 . 119.45(17) yes
C5 . C6 C8 . 120.85(17) yes
C7 . C6 C8 . 119.70(17) yes
C6 . C7 C7 12_645 120.21(10) yes
C6 . C7 H71 . 120.1 no
C7 12_645 C7 H71 . 119.6 no
C6 . C8 N1 . 110.39(13) yes
C6 . C8 H82 . 108.7 no
N1 . C8 H82 . 106.8 no
C6 . C8 H81 . 110.0 no
N1 . C8 H81 . 109.1 no
H82 . C8 H81 . 111.8 no
C10 . C9 N1 . 106.47(11) yes
C10 . C9 H91 . 128.7 no
N1 . C9 H91 . 124.8 no
C9 . C10 N2 . 106.67(12) yes
C9 . C10 H101 . 129.8 no
N2 . C10 H101 . 123.5 no
N1 . C11 N2 . 108.04(12) yes
N1 . C11 H111 . 125.0 no
N2 . C11 H111 . 126.9 no
C12 15_564 C12 C13 . 120.15(9) yes
C12 15_564 C12 H121 . 120.1 no
C13 . C12 H121 . 119.7 no
C12 . C13 C14 . 119.36(15) yes
C12 . C13 C15 . 119.89(16) yes
C14 . C13 C15 . 120.72(16) yes
C13 . C14 C14 15_564 120.49(10) yes
C13 . C14 H141 . 118.7 no
C14 15_564 C14 H141 . 120.8 no
C13 . C15 N3 . 110.33(12) yes
C13 . C15 H151 . 110.0 no
N3 . C15 H151 . 107.0 no
C13 . C15 H152 . 109.5 no
N3 . C15 H152 . 107.7 no
H151 . C15 H152 . 112.4 no
C17 . C16 N3 . 106.59(12) yes
C17 . C16 H161 . 129.2 no
N3 . C16 H161 . 124.2 no
C16 . C17 N4 . 106.98(13) yes
C16 . C17 H171 . 128.5 no
N4 . C17 H171 . 124.6 no
N3 . C18 N4 . 107.95(12) yes
N3 . C18 H181 . 126.7 no
N4 . C18 H181 . 125.3 no
C8 . N1 C9 . 125.87(14) yes
C8 . N1 C11 . 124.65(14) yes
C9 . N1 C11 . 109.36(12) yes
C10 . N2 C11 . 109.45(11) yes
C10 . N2 H21 . 124.8 no
C11 . N2 H21 . 125.8 no
C15 . N3 C16 . 125.51(14) yes
C15 . N3 C18 . 125.17(15) yes
C16 . N3 C18 . 109.20(12) yes
C17 . N4 C18 . 109.27(12) yes
C17 . N4 H41 . 124.6 no
C18 . N4 H41 . 126.0 no
Zr1 . O1 C1 . 120.35(8) yes
Zr1 . O2 C2 . 122.39(8) yes
C3 . O5 Zr1 . 119.53(9) yes
Zr1 . O6 C4 . 120.28(9) yes

loop_
_geom_bond_atom_site_label_1
_geom_bond_atom_site_label_2
_geom_bond_site_symmetry_2
_geom_bond_distance
_geom_bond_publ_flag
Zr1 O1 8_455 2.2464(9) yes
Zr1 O2 8_455 2.1944(10) yes
Zr1 O6 8_455 2.1787(11) yes
Zr1 O5 8_455 2.1599(10) yes
Zr1 O1 . 2.2464(9) yes
Zr1 O2 . 2.1944(10) yes
Zr1 O5 . 2.1599(10) yes
Zr1 O6 . 2.1787(11) yes
C1 C2 . 1.5500(17) yes
C1 O1 . 1.2685(16) yes
C1 O3 . 1.2363(16) yes
C2 O2 . 1.2950(17) yes
C2 O4 . 1.2140(18) yes
C3 C4 . 1.553(2) yes
C3 O5 . 1.290(2) yes
C3 O7 . 1.2227(18) yes
C4 O6 . 1.2851(17) yes
C4 O8 . 1.2231(19) yes
C5 C5 12_645 1.390(5) yes
C5 C6 . 1.384(3) yes
C5 H51 . 0.953 no
C6 C7 . 1.394(2) yes
C6 C8 . 1.508(3) yes
C7 C7 12_645 1.385(3) yes
C7 H71 . 0.953 no
C8 N1 . 1.4632(19) yes
C8 H82 . 0.972 no
C8 H81 . 0.986 no
C9 C10 . 1.3585(18) yes
C9 N1 . 1.3740(18) yes
C9 H91 . 0.944 no
C10 N2 . 1.3767(17) yes
C10 H101 . 0.921 no
C11 N1 . 1.3298(18) yes
C11 N2 . 1.318(2) yes
C11 H111 . 0.932 no
C12 C12 15_564 1.391(3) yes
C12 C13 . 1.391(2) yes
C12 H121 . 0.936 no
C13 C14 . 1.384(3) yes
C13 C15 . 1.508(2) yes
C14 C14 15_564 1.383(4) yes
C14 H141 . 0.948 no
C15 N3 . 1.474(2) yes
C15 H151 . 0.954 no
C15 H152 . 0.966 no
C16 C17 . 1.356(2) yes
C16 N3 . 1.375(2) yes
C16 H161 . 0.933 no
C17 N4 . 1.3726(18) yes
C17 H171 . 0.940 no
C18 N3 . 1.3318(19) yes
C18 N4 . 1.3260(19) yes
C18 H181 . 0.932 no
N2 H21 . 0.885 no
N4 H41 . 0.886 no

loop_
_geom_hbond_atom_site_label_D
_geom_hbond_atom_site_label_H
_geom_hbond_atom_site_label_A
_geom_hbond_site_symmetry_A
_geom_hbond_angle_DHA
_geom_hbond_distance_DH
_geom_hbond_distance_HA
_geom_hbond_distance_DA
_geom_hbond_publ_flag
C8 H81 O9 8_555 138 0.99 2.23 3.029(2) yes
C11 H111 O8 11_554 157 0.93 2.36 3.240(2) yes
C16 H161 O8 2_666 156 0.93 2.52 3.394(2) yes
C17 H171 O3 2_666 166 0.94 2.36 3.276(2) yes
C18 H181 O5 8_455 168 0.93 2.47 3.390(2) yes
N4 H41 O3 11_454 165 0.89 1.86 2.721(2) yes
N2 H21 O1 . 124 0.89 2.50 3.081(2) yes
N2 H21 O2 8_455 165 0.89 1.88 2.746(2) yes
